data_7009563
loop_
_publ_author_name
'Bruce, Michael I.'
'Hall, Ben C.'
'Skelton, Brian W.'
'White, Allan H.'
'Zaitseva, Natasha N.'

_publ_section_title
;
 Oligomerisation of alkynes at a pentamethylcyclopentadienylruthenium
 centre&#x200A;&#x2020;
;
_journal_issue 14
_journal_name_full 'Journal of the Chemical Society, Dalton Transactions'
_journal_page_first 2279
_journal_paper_doi 10.1039/b001981j
_journal_year 2000
_chemical_formula_sum 'C52 H47 P Ru'
_chemical_formula_weight 803.99
_space_group_IT_number 14
_symmetry_cell_setting monoclinic
_symmetry_space_group_name_Hall '-P 2ybc'
_symmetry_space_group_name_H-M 'P 1 21/c 1'
_cell_angle_alpha 90.00000
_cell_angle_beta 90.31(3)
_cell_angle_gamma 90.00000
_cell_formula_units_Z 8
_cell_length_a 10.386(4)
_cell_length_b 20.927(6)
_cell_length_c 37.598(14)
_cell_measurement_reflns_used 6
_cell_measurement_temperature 293
_cell_measurement_theta_max 17.9
_cell_measurement_theta_min 13.1
_cell_volume 8172(5)
_computing_cell_refinement 'Enraf Nonius software'
_computing_data_collection 'Enraf Nonius software'
_computing_data_reduction xtal
_computing_molecular_graphics xtal
_computing_publication_material 'xtal BONDLA CIFIO'
_computing_structure_refinement xtal
_computing_structure_solution xtal
_diffrn_ambient_temperature 293
_diffrn_measurement_device_type
;
   CAD4 diffractometer
;
_diffrn_measurement_method '2\q-\w scans'
_diffrn_radiation_detector 'single counter'
_diffrn_radiation_monochromator graphite
_diffrn_radiation_source 'sealed tube'
_diffrn_radiation_type 'Mo K\a'
_diffrn_radiation_wavelength .71073
_diffrn_reflns_limit_h_max 11
_diffrn_reflns_limit_h_min 0
_diffrn_reflns_limit_k_max 24
_diffrn_reflns_limit_k_min 0
_diffrn_reflns_limit_l_max 44
_diffrn_reflns_limit_l_min -44
_diffrn_reflns_number 14096
_diffrn_reflns_theta_max 25.0
_diffrn_standards_decay_% 0
_diffrn_standards_interval_time 60
_diffrn_standards_number 6
_exptl_absorpt_coefficient_mu .458
_exptl_absorpt_correction_T_max .96
_exptl_absorpt_correction_T_min .92
_exptl_absorpt_correction_type gaussian
_exptl_absorpt_process_details
;
 XTAL absorb                
;
_exptl_crystal_density_diffrn 1.307
_exptl_crystal_description prism
_exptl_crystal_F_000 3344
_exptl_crystal_size_max .65
_exptl_crystal_size_mid .19
_exptl_crystal_size_min .10
_refine_diff_density_max .91
_refine_diff_density_min -.84
_refine_ls_goodness_of_fit_all 1.689
_refine_ls_goodness_of_fit_ref 1.689
_refine_ls_hydrogen_treatment noref
_refine_ls_matrix_type atomblock
_refine_ls_number_constraints 0
_refine_ls_number_parameters 976
_refine_ls_number_reflns 8357
_refine_ls_number_restraints 0
_refine_ls_R_factor_all .052
_refine_ls_R_factor_gt .052
_refine_ls_shift/su_max .084
_refine_ls_shift/su_mean .0021
_refine_ls_structure_factor_coef F
_refine_ls_weighting_scheme sigma
_refine_ls_wR_factor_all .052
_refine_ls_wR_factor_ref .052
_reflns_limit_h_max 11
_reflns_limit_h_min 0
_reflns_limit_k_max 24
_reflns_limit_k_min 0
_reflns_limit_l_max 44
_reflns_limit_l_min -44
_reflns_number_gt 8357
_reflns_number_observed 8357
_reflns_number_total 14096
_reflns_threshold_expression 'I    > 3.00 sig(I   )'
_cod_data_source_file b001981j.txt
_cod_data_source_block br472
_cod_original_sg_symbol_Hall -p_2ybc
_cod_original_sg_symbol_H-M P_1_21/c_1
_cod_database_code 7009563

loop_
_symmetry_equiv_pos_as_xyz
+x,+y,+z
-x,1/2+y,1/2-z
-x,-y,-z
+x,1/2-y,1/2+z

loop_
_atom_site_label
_atom_site_fract_x
_atom_site_fract_y
_atom_site_fract_z
_atom_site_U_iso_or_equiv
_atom_site_adp_type
_atom_site_calc_flag
_atom_site_calc_attached_atom
_atom_site_occupancy
_atom_site_disorder_assembly
_atom_site_disorder_group
Ru1 1.14752(5) .28487(2) .507380(10) .0348(3) Uani ? ? 1.00000 ? ?
C11 1.1378(6) .2083(3) .46341(15) .040(4) Uani ? ? 1.00000 ? ?
C111 1.2485(6) .1801(3) .44623(16) .044(4) Uani ? ? 1.00000 ? ?
C112 1.2754(7) .1156(3) .45131(18) .060(5) Uani ? ? 1.00000 ? ?
C113 1.3776(8) .0854(4) .4351(2) .082(6) Uani ? ? 1.00000 ? ?
C114 1.4592(8) .1197(4) .4143(2) .084(6) Uani ? ? 1.00000 ? ?
C115 1.4366(7) .1830(4) .4083(2) .075(6) Uani ? ? 1.00000 ? ?
C116 1.3332(7) .2123(3) .42409(18) .060(5) Uani ? ? 1.00000 ? ?
C12 1.0837(6) .2692(3) .45434(15) .044(4) Uani ? ? 1.00000 ? ?
C13 .9889(6) .2964(3) .47629(15) .037(4) Uani ? ? 1.00000 ? ?
C14 .8748(6) .3243(3) .47018(16) .041(4) Uani ? ? 1.00000 ? ?
C141 .8014(6) .3189(3) .43575(16) .043(4) Uani ? ? 1.00000 ? ?
C142 .8374(7) .2744(3) .41004(18) .064(5) Uani ? ? 1.00000 ? ?
C143 .7693(8) .2688(4) .37808(19) .072(6) Uani ? ? 1.00000 ? ?
C144 .6650(7) .3071(4) .37206(18) .073(6) Uani ? ? 1.00000 ? ?
C145 .6260(7) .3502(4) .39704(19) .072(5) Uani ? ? 1.00000 ? ?
C146 .6945(7) .3558(3) .42867(17) .057(5) Uani ? ? 1.00000 ? ?
C15 .8110(6) .3589(3) .49779(16) .043(4) Uani ? ? 1.00000 ? ?
C16 .7522(6) .3876(3) .51976(17) .044(4) Uani ? ? 1.00000 ? ?
C161 .6736(6) .4199(3) .54586(17) .047(4) Uani ? ? 1.00000 ? ?
C162 .5490(7) .4371(3) .5392(2) .063(5) Uani ? ? 1.00000 ? ?
C163 .4718(7) .4648(3) .5652(2) .077(6) Uani ? ? 1.00000 ? ?
C164 .5250(8) .4767(4) .5982(2) .085(6) Uani ? ? 1.00000 ? ?
C165 .6466(9) .4617(4) .6052(2) .092(7) Uani ? ? 1.00000 ? ?
C166 .7232(7) .4337(4) .57974(19) .068(5) Uani ? ? 1.00000 ? ?
P11 1.05431(16) .20621(8) .54184(4) .0380(10) Uani ? ? 1.00000 ? ?
C1111 1.1646(6) .1408(3) .55433(15) .041(4) Uani ? ? 1.00000 ? ?
C1112 1.1275(7) .0918(3) .57762(17) .056(5) Uani ? ? 1.00000 ? ?
C1113 1.2130(8) .0426(3) .58500(17) .068(5) Uani ? ? 1.00000 ? ?
C1114 1.3314(8) .0416(3) .56985(18) .072(5) Uani ? ? 1.00000 ? ?
C1115 1.3678(7) .0880(3) .54664(19) .065(5) Uani ? ? 1.00000 ? ?
C1116 1.2830(6) .1374(3) .53912(16) .047(4) Uani ? ? 1.00000 ? ?
C1121 .9211(6) .1594(3) .52197(16) .040(4) Uani ? ? 1.00000 ? ?
C1122 .8062(6) .1880(3) .51305(18) .054(5) Uani ? ? 1.00000 ? ?
C1123 .7089(7) .1544(3) .4960(2) .071(5) Uani ? ? 1.00000 ? ?
C1124 .7239(7) .0914(3) .4875(2) .078(6) Uani ? ? 1.00000 ? ?
C1125 .8367(7) .0621(3) .4960(2) .071(5) Uani ? ? 1.00000 ? ?
C1126 .9350(7) .0957(3) .51256(19) .058(5) Uani ? ? 1.00000 ? ?
C1131 .9897(6) .2310(3) .58535(16) .044(4) Uani ? ? 1.00000 ? ?
C1132 .8819(7) .2687(3) .58696(17) .057(5) Uani ? ? 1.00000 ? ?
C1133 .8340(7) .2895(4) .61941(19) .068(5) Uani ? ? 1.00000 ? ?
C1134 .8948(8) .2732(4) .65054(19) .074(6) Uani ? ? 1.00000 ? ?
C1135 1.0040(8) .2377(4) .64914(17) .070(5) Uani ? ? 1.00000 ? ?
C1136 1.0527(7) .2170(3) .61730(17) .056(5) Uani ? ? 1.00000 ? ?
C101 1.3024(6) .3123(3) .54644(17) .047(4) Uani ? ? 1.00000 ? ?
C1011 1.3589(8) .2800(4) .57896(19) .075(6) Uani ? ? 1.00000 ? ?
C102 1.3558(6) .3143(3) .51237(17) .043(4) Uani ? ? 1.00000 ? ?
C1021 1.4751(7) .2789(3) .5009(2) .065(5) Uani ? ? 1.00000 ? ?
C103 1.2882(6) .3602(3) .49264(17) .045(4) Uani ? ? 1.00000 ? ?
C1031 1.3239(8) .3834(4) .4563(2) .075(6) Uani ? ? 1.00000 ? ?
C104 1.1936(6) .3877(3) .51413(18) .050(4) Uani ? ? 1.00000 ? ?
C1041 1.1063(8) .4426(3) .5045(2) .084(6) Uani ? ? 1.00000 ? ?
C105 1.1992(6) .3585(3) .54799(18) .051(4) Uani ? ? 1.00000 ? ?
C1051 1.1296(8) .3798(4) .5807(2) .081(6) Uani ? ? 1.00000 ? ?
Ru2 .51089(5) .92462(2) .259350(10) .0373(3) Uani ? ? 1.00000 ? ?
C21 .4934(6) .8612(3) .20979(15) .041(4) Uani ? ? 1.00000 ? ?
C211 .6046(6) .8396(3) .18945(15) .045(4) Uani ? ? 1.00000 ? ?
C212 .6414(7) .7758(4) .19240(19) .069(5) Uani ? ? 1.00000 ? ?
C213 .7484(9) .7533(4) .1750(2) .096(7) Uani ? ? 1.00000 ? ?
C214 .8200(8) .7914(5) .1538(2) .099(7) Uani ? ? 1.00000 ? ?
C215 .7819(8) .8541(5) .1490(2) .092(7) Uani ? ? 1.00000 ? ?
C216 .6750(7) .8782(4) .16717(18) .068(5) Uani ? ? 1.00000 ? ?
C22 .4349(6) .9226(3) .20647(16) .046(4) Uani ? ? 1.00000 ? ?
C23 .3459(6) .9451(3) .23215(16) .041(4) Uani ? ? 1.00000 ? ?
C24 .2330(6) .9760(3) .23030(16) .044(4) Uani ? ? 1.00000 ? ?
C241 .1551(6) .9814(3) .19689(18) .053(4) Uani ? ? 1.00000 ? ?
C242 .1670(7) .9369(4) .1698(2) .072(5) Uani ? ? 1.00000 ? ?
C243 .0974(8) .9422(4) .1385(2) .082(6) Uani ? ? 1.00000 ? ?
C244 .0131(8) .9922(4) .1336(2) .080(6) Uani ? ? 1.00000 ? ?
C245 -.0032(7) 1.0350(4) .1599(2) .071(5) Uani ? ? 1.00000 ? ?
C246 .0666(7) 1.0306(3) .19157(19) .064(5) Uani ? ? 1.00000 ? ?
C25 .1772(6) 1.0045(3) .26146(18) .054(5) Uani ? ? 1.00000 ? ?
C26 .1224(7) 1.0296(3) .28557(19) .060(5) Uani ? ? 1.00000 ? ?
C261 .0549(6) 1.0573(3) .31504(18) .052(4) Uani ? ? 1.00000 ? ?
C262 -.0759(7) 1.0613(3) .31497(18) .057(5) Uani ? ? 1.00000 ? ?
C263 -.1440(8) 1.0875(3) .3428(2) .071(5) Uani ? ? 1.00000 ? ?
C264 -.0765(9) 1.1107(4) .3715(2) .083(6) Uani ? ? 1.00000 ? ?
C265 .0523(9) 1.1077(4) .3721(2) .090(7) Uani ? ? 1.00000 ? ?
C266 .1209(7) 1.0821(4) .3444(2) .079(6) Uani ? ? 1.00000 ? ?
P21 .41997(17) .83856(8) .28906(4) .0407(10) Uani ? ? 1.00000 ? ?
C2111 .5294(6) .7712(3) .29892(16) .044(4) Uani ? ? 1.00000 ? ?
C2112 .4922(7) .7210(3) .32127(17) .060(5) Uani ? ? 1.00000 ? ?
C2113 .5738(8) .6703(3) .3268(2) .077(6) Uani ? ? 1.00000 ? ?
C2114 .6906(8) .6674(4) .3100(2) .081(6) Uani ? ? 1.00000 ? ?
C2115 .7273(7) .7155(4) .2873(2) .077(6) Uani ? ? 1.00000 ? ?
C2116 .6470(6) .7680(3) .28199(17) .053(5) Uani ? ? 1.00000 ? ?
C2121 .2885(6) .7943(3) .26658(16) .043(4) Uani ? ? 1.00000 ? ?
C2122 .1714(7) .8216(3) .2585(2) .068(5) Uani ? ? 1.00000 ? ?
C2123 .0772(7) .7896(4) .2390(2) .086(6) Uani ? ? 1.00000 ? ?
C2124 .1003(8) .7288(4) .2276(2) .081(6) Uani ? ? 1.00000 ? ?
C2125 .2159(7) .7003(3) .2346(2) .076(6) Uani ? ? 1.00000 ? ?
C2126 .3086(7) .7329(3) .25393(19) .060(5) Uani ? ? 1.00000 ? ?
C2131 .3537(6) .8587(3) .33319(16) .045(4) Uani ? ? 1.00000 ? ?
C2132 .2476(7) .8978(3) .33498(18) .061(5) Uani ? ? 1.00000 ? ?
C2133 .1988(8) .9175(4) .3672(2) .075(6) Uani ? ? 1.00000 ? ?
C2134 .2583(8) .8982(4) .39887(19) .076(6) Uani ? ? 1.00000 ? ?
C2135 .3642(8) .8596(4) .39701(18) .069(5) Uani ? ? 1.00000 ? ?
C2136 .4143(7) .8399(3) .36480(17) .059(5) Uani ? ? 1.00000 ? ?
C201 .6718(6) .9412(3) .29831(16) .046(4) Uani ? ? 1.00000 ? ?
C2011 .7316(8) .8996(3) .3268(2) .071(5) Uani ? ? 1.00000 ? ?
C202 .7219(6) .9526(3) .26371(17) .047(4) Uani ? ? 1.00000 ? ?
C2021 .8361(7) .9189(4) .2487(2) .071(5) Uani ? ? 1.00000 ? ?
C203 .6516(6) 1.0030(3) .24871(16) .049(4) Uani ? ? 1.00000 ? ?
C2031 .6818(8) 1.0358(3) .21374(19) .073(6) Uani ? ? 1.00000 ? ?
C204 .5607(6) 1.0252(3) .27347(16) .043(4) Uani ? ? 1.00000 ? ?
C2041 .4733(8) 1.0827(3) .2695(2) .068(5) Uani ? ? 1.00000 ? ?
C205 .5690(6) .9869(3) .30484(16) .044(4) Uani ? ? 1.00000 ? ?
C2051 .5048(7) 1.0009(3) .33890(18) .064(5) Uani ? ? 1.00000 ? ?
H112 1.22072 .09086 .46757 .05500 Uiso ? ? 1.00000 ? ?
H113 1.38895 .03924 .43806 .09900 Uiso ? ? 1.00000 ? ?
H114 1.53325 .09808 .40436 .10400 Uiso ? ? 1.00000 ? ?
H115 1.49387 .20624 .39243 .09600 Uiso ? ? 1.00000 ? ?
H116 1.31834 .25796 .42011 .07300 Uiso ? ? 1.00000 ? ?
H11 1.06057 .17872 .47369 .06400 Uiso ? ? 1.00000 ? ?
H12 1.12854 .29515 .43341 .07000 Uiso ? ? 1.00000 ? ?
H142 .91131 .24665 .41438 .08200 Uiso ? ? 1.00000 ? ?
H143 .79443 .23734 .36041 .09300 Uiso ? ? 1.00000 ? ?
H144 .61612 .30384 .34975 .08900 Uiso ? ? 1.00000 ? ?
H145 .55017 .37634 .39277 .09100 Uiso ? ? 1.00000 ? ?
H146 .66752 .38733 .44666 .06300 Uiso ? ? 1.00000 ? ?
H162 .51321 .42976 .51529 .08000 Uiso ? ? 1.00000 ? ?
H163 .38248 .47636 .55996 .09400 Uiso ? ? 1.00000 ? ?
H164 .47046 .49459 .61674 .10500 Uiso ? ? 1.00000 ? ?
H165 .68255 .47264 .62835 .11400 Uiso ? ? 1.00000 ? ?
H166 .81416 .42362 .58494 .07500 Uiso ? ? 1.00000 ? ?
H1112 1.04186 .09271 .58870 .07700 Uiso ? ? 1.00000 ? ?
H1113 1.19147 .00783 .60088 .08500 Uiso ? ? 1.00000 ? ?
H1114 1.39453 .00762 .57507 .08500 Uiso ? ? 1.00000 ? ?
H1115 1.45331 .08670 .53486 .08000 Uiso ? ? 1.00000 ? ?
H1116 1.31042 .17116 .52276 .05900 Uiso ? ? 1.00000 ? ?
H1122 .79482 .23337 .51859 .07000 Uiso ? ? 1.00000 ? ?
H1123 .62829 .17642 .48954 .09100 Uiso ? ? 1.00000 ? ?
H1124 .65348 .06784 .47529 .09600 Uiso ? ? 1.00000 ? ?
H1125 .84929 .01704 .49010 .08600 Uiso ? ? 1.00000 ? ?
H1126 1.01745 .07465 .51760 .07000 Uiso ? ? 1.00000 ? ?
H1132 .83861 .28112 .56463 .07500 Uiso ? ? 1.00000 ? ?
H1133 .75587 .31647 .62022 .08700 Uiso ? ? 1.00000 ? ?
H1134 .85929 .28718 .67348 .09100 Uiso ? ? 1.00000 ? ?
H1135 1.04688 .22558 .67141 .08600 Uiso ? ? 1.00000 ? ?
H1136 1.13387 .19302 .61656 .06900 Uiso ? ? 1.00000 ? ?
H1011a 1.42235 .24377 .56549 .11100 Uiso ? ? 1.00000 ? ?
H1011b 1.29689 .25906 .59347 .11100 Uiso ? ? 1.00000 ? ?
H1011c 1.41016 .30738 .59379 .11100 Uiso ? ? 1.00000 ? ?
H1021a 1.47941 .24086 .51316 .08900 Uiso ? ? 1.00000 ? ?
H1021b 1.55079 .30219 .50734 .08900 Uiso ? ? 1.00000 ? ?
H1021c 1.47429 .26980 .47672 .08900 Uiso ? ? 1.00000 ? ?
H1031a 1.38334 .35538 .44112 .10600 Uiso ? ? 1.00000 ? ?
H1031b 1.36535 .42450 .45769 .10600 Uiso ? ? 1.00000 ? ?
H1031c 1.24668 .38921 .44197 .10600 Uiso ? ? 1.00000 ? ?
H1041a 1.15977 .48093 .49461 .11600 Uiso ? ? 1.00000 ? ?
H1041b 1.06053 .45738 .52501 .11600 Uiso ? ? 1.00000 ? ?
H1041c 1.04492 .43037 .48681 .11600 Uiso ? ? 1.00000 ? ?
H1051a 1.17903 .41323 .59390 .11500 Uiso ? ? 1.00000 ? ?
H1051b 1.11709 .34433 .59685 .11500 Uiso ? ? 1.00000 ? ?
H1051c 1.04626 .39682 .57515 .11500 Uiso ? ? 1.00000 ? ?
H212 .58866 .74555 .20700 .08800 Uiso ? ? 1.00000 ? ?
H213 .77558 .70881 .17736 .11500 Uiso ? ? 1.00000 ? ?
H214 .89560 .77559 .14194 .12000 Uiso ? ? 1.00000 ? ?
H215 .83216 .88186 .13317 .11500 Uiso ? ? 1.00000 ? ?
H216 .65054 .92377 .16343 .09100 Uiso ? ? 1.00000 ? ?
H21 .40953 .82923 .21754 .05300 Uiso ? ? 1.00000 ? ?
H22 .47226 .96183 .19091 .05600 Uiso ? ? 1.00000 ? ?
H242 .22764 .89965 .17321 .09100 Uiso ? ? 1.00000 ? ?
H243 .10795 .91044 .11901 .10100 Uiso ? ? 1.00000 ? ?
H244 -.03590 .99694 .11139 .09500 Uiso ? ? 1.00000 ? ?
H245 -.06604 1.06987 .15631 .08600 Uiso ? ? 1.00000 ? ?
H246 .05246 1.06227 .21061 .08100 Uiso ? ? 1.00000 ? ?
H262 -.12339 1.04534 .29365 .07100 Uiso ? ? 1.00000 ? ?
H263 -.23902 1.08860 .34234 .09100 Uiso ? ? 1.00000 ? ?
H264 -.12319 1.12916 .39164 .10100 Uiso ? ? 1.00000 ? ?
H265 .09549 1.12481 .39292 .11400 Uiso ? ? 1.00000 ? ?
H266 .21539 1.08182 .34549 .09500 Uiso ? ? 1.00000 ? ?
H2112 .40661 .72158 .33332 .07800 Uiso ? ? 1.00000 ? ?
H2113 .55000 .63549 .34283 .09500 Uiso ? ? 1.00000 ? ?
H2114 .74794 .63103 .31483 .09700 Uiso ? ? 1.00000 ? ?
H2115 .81017 .71174 .27536 .09600 Uiso ? ? 1.00000 ? ?
H2116 .67343 .80246 .26562 .07100 Uiso ? ? 1.00000 ? ?
H2122 .15470 .86496 .26645 .08100 Uiso ? ? 1.00000 ? ?
H2123 -.00436 .81034 .23301 .10400 Uiso ? ? 1.00000 ? ?
H2124 .03443 .70600 .21366 .09500 Uiso ? ? 1.00000 ? ?
H2125 .23166 .65751 .22571 .09300 Uiso ? ? 1.00000 ? ?
H2126 .39183 .71147 .25895 .07800 Uiso ? ? 1.00000 ? ?
H2132 .20781 .91236 .31301 .07700 Uiso ? ? 1.00000 ? ?
H2133 .12156 .94528 .36808 .09600 Uiso ? ? 1.00000 ? ?
H2134 .22657 .91121 .42224 .09500 Uiso ? ? 1.00000 ? ?
H2135 .40661 .84504 .41922 .08500 Uiso ? ? 1.00000 ? ?
H2136 .49284 .81269 .36402 .07800 Uiso ? ? 1.00000 ? ?
H2011a .79260 .93001 .33821 .10400 Uiso ? ? 1.00000 ? ?
H2011b .66867 .88475 .34404 .10400 Uiso ? ? 1.00000 ? ?
H2011c .77446 .86275 .31776 .10400 Uiso ? ? 1.00000 ? ?
H2021a .89462 .93349 .23027 .10500 Uiso ? ? 1.00000 ? ?
H2021b .89348 .90921 .26832 .10500 Uiso ? ? 1.00000 ? ?
H2021c .80623 .87819 .23949 .10500 Uiso ? ? 1.00000 ? ?
H2031a .73416 1.01255 .19516 .10500 Uiso ? ? 1.00000 ? ?
H2031b .60061 1.04664 .20172 .10500 Uiso ? ? 1.00000 ? ?
H2031c .72490 1.07553 .21820 .10500 Uiso ? ? 1.00000 ? ?
H2041a .38105 1.07397 .28286 .09600 Uiso ? ? 1.00000 ? ?
H2041b .51216 1.12014 .28007 .09600 Uiso ? ? 1.00000 ? ?
H2041c .45662 1.09218 .24499 .09600 Uiso ? ? 1.00000 ? ?
H2051a .49478 .96154 .36080 .09600 Uiso ? ? 1.00000 ? ?
H2051b .54733 1.03583 .35052 .09600 Uiso ? ? 1.00000 ? ?
H2051c .41677 1.01436 .33425 .09600 Uiso ? ? 1.00000 ? ?

loop_
_atom_site_aniso_label
_atom_site_aniso_U_11
_atom_site_aniso_U_22
_atom_site_aniso_U_33
_atom_site_aniso_U_12
_atom_site_aniso_U_13
_atom_site_aniso_U_23
Ru1 .0412(3) .0276(3) .0357(3) .0059(3) -.0035(2) .0002(3)
C11 .054(4) .035(4) .032(3) .006(3) -.005(3) .000(3)
C111 .052(4) .045(4) .035(4) .011(3) -.005(3) -.009(3)
C112 .085(6) .046(4) .049(4) .019(4) .011(4) .003(4)
C113 .102(7) .061(5) .083(6) .042(5) -.002(5) -.016(5)
C114 .089(6) .091(7) .073(6) .041(5) .009(5) -.028(5)
C115 .075(6) .077(6) .073(6) .006(5) .018(5) -.014(5)
C116 .066(5) .049(4) .064(5) .012(4) .011(4) -.008(4)
C12 .053(4) .049(4) .029(4) .005(3) -.011(3) .001(3)
C13 .040(4) .031(4) .040(4) .006(3) .004(3) .006(3)
C14 .046(4) .032(4) .046(4) .002(3) -.001(3) .002(3)
C141 .051(4) .040(4) .039(4) .008(3) -.005(3) .006(3)
C142 .070(5) .066(5) .056(5) .023(4) -.029(4) -.003(4)
C143 .086(6) .074(6) .056(5) .012(5) -.026(4) -.009(4)
C144 .077(6) .090(6) .052(5) -.005(5) -.030(4) .016(4)
C145 .063(5) .090(6) .064(5) .023(5) -.018(4) .022(5)
C146 .058(5) .066(5) .048(4) .020(4) -.010(4) .007(4)
C15 .050(4) .031(4) .049(4) .005(3) -.009(3) .006(3)
C16 .049(4) .034(4) .050(4) .005(3) -.002(3) .001(3)
C161 .052(4) .031(4) .057(4) .000(3) -.001(3) -.005(3)
C162 .049(4) .048(5) .091(6) .001(4) -.003(4) -.020(4)
C163 .053(5) .055(5) .125(7) -.002(4) .020(5) -.017(5)
C164 .107(7) .060(5) .089(6) .004(5) .045(5) -.008(5)
C165 .125(8) .095(7) .055(5) .025(6) .012(5) -.016(5)
C166 .075(5) .069(6) .062(5) .016(5) -.006(4) -.011(4)
P11 .0463(10) .0306(10) .0372(10) .0046(8) -.0035(8) .0006(8)
C1111 .053(4) .039(4) .030(3) .001(3) -.011(3) -.001(3)
C1112 .074(5) .046(4) .047(4) .003(4) -.010(4) .005(4)
C1113 .118(7) .042(4) .043(4) .013(4) -.016(4) .008(4)
C1114 .110(7) .048(5) .058(5) .039(5) -.036(5) -.022(4)
C1115 .067(5) .058(5) .069(5) .019(4) -.022(4) -.015(4)
C1116 .056(4) .037(4) .048(4) .008(3) -.011(3) -.004(3)
C1121 .047(4) .032(4) .042(4) .001(3) -.000(3) .001(3)
C1122 .055(5) .040(4) .066(5) .001(4) -.001(4) -.007(4)
C1123 .064(5) .053(5) .094(6) .018(4) -.018(5) -.023(5)
C1124 .067(5) .059(5) .107(7) .003(4) -.029(5) -.036(5)
C1125 .083(6) .040(4) .089(6) .005(4) -.022(5) -.025(4)
C1126 .060(5) .042(4) .071(5) .016(4) -.014(4) -.016(4)
C1131 .056(4) .036(4) .039(4) -.004(3) -.001(3) -.001(3)
C1132 .074(5) .049(5) .048(4) .013(4) .004(4) -.006(4)
C1133 .078(6) .061(5) .065(5) .006(5) .017(4) -.009(4)
C1134 .100(7) .067(6) .054(5) -.017(5) .023(5) -.015(4)
C1135 .105(7) .071(5) .033(4) -.006(5) .002(4) -.003(4)
C1136 .063(5) .056(5) .048(4) .001(4) -.002(4) -.005(4)
C101 .052(4) .038(4) .052(4) -.004(3) -.017(4) -.002(3)
C1011 .092(6) .069(5) .063(5) -.007(5) -.038(5) .001(4)
C102 .045(4) .022(3) .061(5) .002(3) .001(3) -.002(3)
C1021 .055(5) .060(5) .080(5) .012(4) -.001(4) -.005(4)
C103 .050(4) .030(4) .056(4) -.005(3) .000(3) .003(3)
C1031 .089(6) .070(6) .068(5) -.024(5) .001(5) .019(5)
C104 .049(4) .025(4) .076(5) -.002(3) -.011(4) .006(3)
C1041 .077(6) .027(4) .147(8) .011(4) -.018(6) .008(5)
C105 .051(4) .038(4) .064(5) -.005(3) .000(4) -.019(4)
C1051 .088(6) .065(6) .091(6) -.015(5) .029(5) -.039(5)
Ru2 .0440(3) .0338(3) .0340(3) .0002(3) -.0058(2) -.0016(3)
C21 .046(4) .045(4) .031(4) .002(3) -.011(3) -.006(3)
C211 .046(4) .058(5) .031(4) -.003(3) -.006(3) -.010(3)
C212 .074(5) .070(6) .062(5) .010(5) .000(4) -.015(4)
C213 .104(7) .108(7) .075(6) .046(6) .001(5) -.022(6)
C214 .071(6) .152(9) .075(6) .025(6) .006(5) -.036(6)
C215 .084(6) .127(8) .064(6) -.022(6) .017(5) -.019(6)
C216 .070(5) .082(6) .052(5) -.011(5) .002(4) -.011(4)
C22 .055(4) .043(4) .039(4) .001(3) -.019(3) .008(3)
C23 .043(4) .039(4) .042(4) -.005(3) -.001(3) .004(3)
C24 .044(4) .040(4) .049(4) .004(3) -.005(3) -.002(3)
C241 .044(4) .046(4) .070(5) .007(3) -.009(4) .003(4)
C242 .075(6) .068(6) .074(5) .022(5) -.024(4) -.016(5)
C243 .075(6) .100(7) .069(6) .013(5) -.022(5) -.010(5)
C244 .074(6) .096(7) .069(6) -.004(5) -.025(5) .026(5)
C245 .063(5) .075(6) .073(5) .005(4) -.016(4) .032(5)
C246 .068(5) .047(5) .076(5) -.000(4) -.002(4) .010(4)
C25 .046(4) .043(4) .074(5) .003(3) -.013(4) .005(4)
C26 .060(5) .050(5) .069(5) .006(4) -.010(4) .004(4)
C261 .050(4) .040(4) .066(5) .005(3) -.012(4) -.003(4)
C262 .067(5) .040(4) .064(5) -.001(4) -.006(4) -.003(4)
C263 .079(6) .058(5) .077(6) .001(4) .013(5) -.001(4)
C264 .126(8) .054(5) .067(6) .010(5) .012(5) .003(4)
C265 .126(8) .081(6) .064(6) .008(6) -.027(5) -.029(5)
C266 .073(6) .079(6) .085(6) .001(5) -.022(5) -.020(5)
P21 .0472(11) .0361(10) .0387(10) .0017(8) -.0021(8) -.0024(8)
C2111 .055(4) .036(4) .041(4) .004(3) -.014(3) -.005(3)
C2112 .088(6) .043(4) .048(4) .001(4) -.010(4) -.001(4)
C2113 .117(7) .045(5) .068(5) .008(5) -.033(5) .009(4)
C2114 .095(7) .060(5) .089(6) .029(5) -.033(5) -.010(5)
C2115 .069(5) .069(6) .092(6) .018(5) -.018(5) -.021(5)
C2116 .058(5) .047(4) .054(5) .002(4) -.009(4) -.008(4)
C2121 .045(4) .036(4) .048(4) .000(3) -.000(3) -.009(3)
C2122 .058(5) .049(5) .097(6) .006(4) -.013(5) -.017(4)
C2123 .060(5) .065(6) .132(8) .007(5) -.034(5) -.024(6)
C2124 .078(6) .069(6) .096(7) -.016(5) -.022(5) -.016(5)
C2125 .070(5) .050(5) .108(7) -.000(4) -.027(5) -.023(5)
C2126 .062(5) .056(5) .063(5) .012(4) -.013(4) -.014(4)
C2131 .055(4) .036(4) .044(4) -.007(3) .007(3) -.003(3)
C2132 .080(5) .057(5) .046(4) .008(4) .017(4) .003(4)
C2133 .089(6) .061(5) .075(6) -.001(5) .029(5) -.001(5)
C2134 .101(7) .074(6) .053(5) -.022(5) .026(5) -.013(4)
C2135 .091(6) .076(6) .041(4) -.019(5) .002(4) -.002(4)
C2136 .077(5) .051(5) .048(4) -.013(4) .000(4) -.008(4)
C201 .053(4) .038(4) .045(4) -.002(3) -.014(3) -.005(3)
C2011 .090(6) .055(5) .069(5) .005(4) -.042(5) -.007(4)
C202 .040(4) .042(4) .059(4) -.006(3) -.010(3) -.008(3)
C2021 .048(5) .079(6) .087(6) -.003(4) .005(4) -.028(5)
C203 .056(4) .046(4) .045(4) -.013(4) .003(3) -.003(3)
C2031 .096(6) .061(5) .061(5) -.025(5) .018(5) -.002(4)
C204 .047(4) .032(4) .051(4) -.008(3) -.008(3) -.002(3)
C2041 .087(6) .040(4) .076(5) .007(4) -.005(5) .004(4)
C205 .056(4) .034(4) .043(4) -.005(3) -.009(3) -.010(3)
C2051 .081(6) .061(5) .052(5) -.012(4) .002(4) -.014(4)

loop_
_atom_type_symbol
_atom_type_description
_atom_type_oxidation_number
_atom_type_number_in_cell
_atom_type_scat_dispersion_real
_atom_type_scat_dispersion_imag
_atom_type_scat_source
C ? 0 416 .002 .002 'Int Tables Vol IV Tables 2.2B and 2.3.1'
H ? 0 376 0 0 'Int Tables Vol IV Tables 2.2B and 2.3.1'
P ? 0 8 .09 .095 'Int Tables Vol IV Tables 2.2B and 2.3.1'
Ru ? 0 8 -1.42 .836 'Int Tables Vol IV Tables 2.2B and 2.3.1'

loop_
_diffrn_attenuator_code
_diffrn_attenuator_scale
? ?

loop_
_geom_angle_atom_site_label_1
_geom_angle_atom_site_label_2
_geom_angle_atom_site_label_3
_geom_angle_site_symmetry_1
_geom_angle_site_symmetry_2
_geom_angle_site_symmetry_3
_geom_angle
_geom_angle_publ_flag
C11 Ru1 C12 . . . 37.5(2) ?
C11 Ru1 C13 . . . 68.7(2) ?
C11 Ru1 P11 . . . 83.67(15) ?
C11 Ru1 C101 . . . 132.5(2) ?
C11 Ru1 C102 . . . 106.7(2) ?
C11 Ru1 C103 . . . 109.9(2) ?
C11 Ru1 C104 . . . 139.9(2) ?
C11 Ru1 C105 . . . 168.6(2) ?
C12 Ru1 C13 . . . 39.6(2) ?
C12 Ru1 P11 . . . 106.69(17) ?
C12 Ru1 C101 . . . 150.7(2) ?
C12 Ru1 C102 . . . 114.5(2) ?
C12 Ru1 C103 . . . 94.4(2) ?
C12 Ru1 C104 . . . 108.8(2) ?
C12 Ru1 C105 . . . 145.2(2) ?
C13 Ru1 P11 . . . 93.82(17) ?
C13 Ru1 C101 . . . 157.2(2) ?
C13 Ru1 C102 . . . 142.2(2) ?
C13 Ru1 C103 . . . 107.7(2) ?
C13 Ru1 C104 . . . 97.1(2) ?
C13 Ru1 C105 . . . 120.2(2) ?
P11 Ru1 C101 . . . 96.69(17) ?
P11 Ru1 C102 . . . 123.51(16) ?
P11 Ru1 C103 . . . 157.44(17) ?
P11 Ru1 C104 . . . 135.86(18) ?
P11 Ru1 C105 . . . 102.02(18) ?
C101 Ru1 C102 . . . 36.2(2) ?
C101 Ru1 C103 . . . 60.8(2) ?
C101 Ru1 C104 . . . 61.6(2) ?
C101 Ru1 C105 . . . 37.6(2) ?
C102 Ru1 C103 . . . 36.5(2) ?
C102 Ru1 C104 . . . 61.3(2) ?
C102 Ru1 C105 . . . 61.8(2) ?
C103 Ru1 C104 . . . 36.7(2) ?
C103 Ru1 C105 . . . 61.6(2) ?
C104 Ru1 C105 . . . 37.0(2) ?
Ru1 C11 C111 . . . 124.9(4) ?
Ru1 C11 C12 . . . 64.4(3) ?
Ru1 C11 H11 . . . 99.8(4) ?
C111 C11 C12 . . . 124.6(5) ?
C111 C11 H11 . . . 121.1(5) ?
C12 C11 H11 . . . 107.6(5) ?
C11 C111 C112 . . . 119.6(6) ?
C11 C111 C116 . . . 125.2(6) ?
C112 C111 C116 . . . 115.2(6) ?
C111 C112 C113 . . . 122.5(6) ?
C111 C112 H112 . . . 118.6(7) ?
C113 C112 H112 . . . 118.8(7) ?
C112 C113 C114 . . . 119.7(7) ?
C112 C113 H113 . . . 119.6(8) ?
C114 C113 H113 . . . 120.7(8) ?
C113 C114 C115 . . . 120.0(8) ?
C113 C114 H114 . . . 118.3(8) ?
C115 C114 H114 . . . 121.8(8) ?
C114 C115 C116 . . . 119.8(7) ?
C114 C115 H115 . . . 118.7(8) ?
C116 C115 H115 . . . 121.5(8) ?
C111 C116 C115 . . . 122.7(7) ?
C111 C116 H116 . . . 117.8(6) ?
C115 C116 H116 . . . 119.5(7) ?
Ru1 C12 C11 . . . 78.1(3) ?
Ru1 C12 C13 . . . 66.6(3) ?
Ru1 C12 H12 . . . 118.7(4) ?
C11 C12 C13 . . . 119.6(5) ?
C11 C12 H12 . . . 117.2(5) ?
C13 C12 H12 . . . 122.5(6) ?
Ru1 C13 C12 . . . 73.8(3) ?
Ru1 C13 C14 . . . 149.9(5) ?
C12 C13 C14 . . . 134.1(6) ?
C13 C14 C141 . . . 124.0(5) ?
C13 C14 C15 . . . 120.6(6) ?
C141 C14 C15 . . . 115.3(5) ?
C14 C141 C142 . . . 120.6(6) ?
C14 C141 C146 . . . 122.0(6) ?
C142 C141 C146 . . . 117.4(6) ?
C141 C142 C143 . . . 121.0(7) ?
C141 C142 H142 . . . 119.7(6) ?
C143 C142 H142 . . . 119.3(7) ?
C142 C143 C144 . . . 119.4(7) ?
C142 C143 H143 . . . 120.6(7) ?
C144 C143 H143 . . . 120.0(7) ?
C143 C144 C145 . . . 120.8(7) ?
C143 C144 H144 . . . 120.5(7) ?
C145 C144 H144 . . . 118.7(7) ?
C144 C145 C146 . . . 119.5(7) ?
C144 C145 H145 . . . 120.1(7) ?
C146 C145 H145 . . . 120.4(7) ?
C141 C146 C145 . . . 121.9(6) ?
C141 C146 H146 . . . 118.3(6) ?
C145 C146 H146 . . . 119.9(7) ?
C14 C15 C16 . . . 176.6(7) ?
C15 C16 C161 . . . 176.3(7) ?
C16 C161 C162 . . . 122.4(6) ?
C16 C161 C166 . . . 120.4(6) ?
C162 C161 C166 . . . 117.1(6) ?
C161 C162 C163 . . . 121.9(7) ?
C161 C162 H162 . . . 118.7(7) ?
C163 C162 H162 . . . 119.4(7) ?
C162 C163 C164 . . . 118.6(7) ?
C162 C163 H163 . . . 120.6(8) ?
C164 C163 H163 . . . 120.8(8) ?
C163 C164 C165 . . . 120.8(8) ?
C163 C164 H164 . . . 118.8(8) ?
C165 C164 H164 . . . 120.3(8) ?
C164 C165 C166 . . . 121.0(7) ?
C164 C165 H165 . . . 118.8(8) ?
C166 C165 H165 . . . 120.1(9) ?
C161 C166 C165 . . . 120.5(7) ?
C161 C166 H166 . . . 118.9(7) ?
C165 C166 H166 . . . 120.6(7) ?
Ru1 P11 C1111 . . . 114.2(2) ?
Ru1 P11 C1121 . . . 117.8(2) ?
Ru1 P11 C1131 . . . 116.9(2) ?
C1111 P11 C1121 . . . 99.9(3) ?
C1111 P11 C1131 . . . 102.2(3) ?
C1121 P11 C1131 . . . 103.4(3) ?
P11 C1111 C1112 . . . 121.9(5) ?
P11 C1111 C1116 . . . 119.5(5) ?
C1112 C1111 C1116 . . . 118.4(6) ?
C1111 C1112 C1113 . . . 119.3(6) ?
C1111 C1112 H1112 . . . 120.1(6) ?
C1113 C1112 H1112 . . . 120.6(6) ?
C1112 C1113 C1114 . . . 120.5(6) ?
C1112 C1113 H1113 . . . 122.1(8) ?
C1114 C1113 H1113 . . . 117.4(7) ?
C1113 C1114 C1115 . . . 120.9(7) ?
C1113 C1114 H1114 . . . 122.0(7) ?
C1115 C1114 H1114 . . . 117.1(7) ?
C1114 C1115 C1116 . . . 119.0(7) ?
C1114 C1115 H1115 . . . 121.3(7) ?
C1116 C1115 H1115 . . . 119.7(7) ?
C1111 C1116 C1115 . . . 121.8(6) ?
C1111 C1116 H1116 . . . 119.6(6) ?
C1115 C1116 H1116 . . . 118.6(6) ?
P11 C1121 C1122 . . . 120.9(4) ?
P11 C1121 C1126 . . . 122.2(5) ?
C1122 C1121 C1126 . . . 116.6(6) ?
C1121 C1122 C1123 . . . 121.5(6) ?
C1121 C1122 H1122 . . . 118.5(6) ?
C1123 C1122 H1122 . . . 120.1(6) ?
C1122 C1123 C1124 . . . 120.9(7) ?
C1122 C1123 H1123 . . . 119.6(7) ?
C1124 C1123 H1123 . . . 119.5(7) ?
C1123 C1124 C1125 . . . 118.7(7) ?
C1123 C1124 H1124 . . . 120.2(7) ?
C1125 C1124 H1124 . . . 121.0(7) ?
C1124 C1125 C1126 . . . 120.6(6) ?
C1124 C1125 H1125 . . . 120.0(7) ?
C1126 C1125 H1125 . . . 119.4(7) ?
C1121 C1126 C1125 . . . 121.7(6) ?
C1121 C1126 H1126 . . . 118.3(6) ?
C1125 C1126 H1126 . . . 120.0(6) ?
P11 C1131 C1132 . . . 120.1(5) ?
P11 C1131 C1136 . . . 122.2(5) ?
C1132 C1131 C1136 . . . 117.5(6) ?
C1131 C1132 C1133 . . . 121.0(6) ?
C1131 C1132 H1132 . . . 118.9(6) ?
C1133 C1132 H1132 . . . 120.1(7) ?
C1132 C1133 C1134 . . . 120.4(7) ?
C1132 C1133 H1133 . . . 120.2(7) ?
C1134 C1133 H1133 . . . 119.4(7) ?
C1133 C1134 C1135 . . . 119.0(7) ?
C1133 C1134 H1134 . . . 120.1(8) ?
C1135 C1134 H1134 . . . 120.9(7) ?
C1134 C1135 C1136 . . . 121.2(7) ?
C1134 C1135 H1135 . . . 119.0(7) ?
C1136 C1135 H1135 . . . 119.8(8) ?
C1131 C1136 C1135 . . . 120.8(6) ?
C1131 C1136 H1136 . . . 118.8(6) ?
C1135 C1136 H1136 . . . 120.4(7) ?
Ru1 C101 C1011 . . . 133.4(5) ?
Ru1 C101 C102 . . . 72.2(4) ?
Ru1 C101 C105 . . . 70.6(4) ?
C1011 C101 C102 . . . 126.8(6) ?
C1011 C101 C105 . . . 123.4(6) ?
C102 C101 C105 . . . 108.4(5) ?
C101 C1011 H1011a . . . 99.4(5) ?
C101 C1011 H1011b . . . 114.1(7) ?
C101 C1011 H1011c . . . 114.5(7) ?
H1011a C1011 H1011b . . . 110.2(7) ?
H1011a C1011 H1011c . . . 109.9(7) ?
H1011b C1011 H1011c . . . 108.5(7) ?
Ru1 C102 C101 . . . 71.6(4) ?
Ru1 C102 C1021 . . . 129.1(4) ?
Ru1 C102 C103 . . . 70.4(4) ?
C101 C102 C1021 . . . 125.3(6) ?
C101 C102 C103 . . . 107.7(5) ?
C1021 C102 C103 . . . 126.6(6) ?
C102 C1021 H1021a . . . 108.6(6) ?
C102 C1021 H1021b . . . 110.7(6) ?
C102 C1021 H1021c . . . 112.1(7) ?
H1021a C1021 H1021b . . . 106.1(7) ?
H1021a C1021 H1021c . . . 108.3(7) ?
H1021b C1021 H1021c . . . 110.8(7) ?
Ru1 C103 C102 . . . 73.1(3) ?
Ru1 C103 C1031 . . . 128.6(5) ?
Ru1 C103 C104 . . . 71.6(4) ?
C102 C103 C1031 . . . 125.4(6) ?
C102 C103 C104 . . . 109.2(6) ?
C1031 C103 C104 . . . 124.9(6) ?
C103 C1031 H1031a . . . 118.4(7) ?
C103 C1031 H1031b . . . 110.6(7) ?
C103 C1031 H1031c . . . 109.8(7) ?
H1031a C1031 H1031b . . . 105.7(7) ?
H1031a C1031 H1031c . . . 105.1(7) ?
H1031b C1031 H1031c . . . 106.6(7) ?
Ru1 C104 C103 . . . 71.7(3) ?
Ru1 C104 C1041 . . . 125.7(5) ?
Ru1 C104 C105 . . . 72.0(4) ?
C103 C104 C1041 . . . 126.8(6) ?
C103 C104 C105 . . . 108.5(5) ?
C1041 C104 C105 . . . 124.6(6) ?
C104 C1041 H1041a . . . 110.5(7) ?
C104 C1041 H1041b . . . 110.7(7) ?
C104 C1041 H1041c . . . 111.2(6) ?
H1041a C1041 H1041b . . . 107.8(6) ?
H1041a C1041 H1041c . . . 108.1(8) ?
H1041b C1041 H1041c . . . 108.4(8) ?
Ru1 C105 C101 . . . 71.7(4) ?
Ru1 C105 C104 . . . 71.0(4) ?
Ru1 C105 C1051 . . . 130.7(5) ?
C101 C105 C104 . . . 106.2(6) ?
C101 C105 C1051 . . . 126.4(6) ?
C104 C105 C1051 . . . 126.4(6) ?
C105 C1051 H1051a . . . 111.5(7) ?
C105 C1051 H1051b . . . 110.7(7) ?
C105 C1051 H1051c . . . 111.7(7) ?
H1051a C1051 H1051b . . . 107.3(8) ?
H1051a C1051 H1051c . . . 108.1(7) ?
H1051b C1051 H1051c . . . 107.3(8) ?
C21 Ru2 C22 . . . 37.4(2) ?
C21 Ru2 C23 . . . 69.6(2) ?
C21 Ru2 P21 . . . 84.92(16) ?
C21 Ru2 C201 . . . 132.5(2) ?
C21 Ru2 C202 . . . 106.2(2) ?
C21 Ru2 C203 . . . 109.2(2) ?
C21 Ru2 C204 . . . 139.1(2) ?
C21 Ru2 C205 . . . 168.7(2) ?
C22 Ru2 C23 . . . 39.7(2) ?
C22 Ru2 P21 . . . 106.44(17) ?
C22 Ru2 C201 . . . 151.8(2) ?
C22 Ru2 C202 . . . 115.1(2) ?
C22 Ru2 C203 . . . 95.0(2) ?
C22 Ru2 C204 . . . 108.9(2) ?
C22 Ru2 C205 . . . 145.3(2) ?
C23 Ru2 P21 . . . 93.54(17) ?
C23 Ru2 C201 . . . 156.5(2) ?
C23 Ru2 C202 . . . 142.2(2) ?
C23 Ru2 C203 . . . 107.7(2) ?
C23 Ru2 C204 . . . 96.5(2) ?
C23 Ru2 C205 . . . 119.0(2) ?
P21 Ru2 C201 . . . 96.26(16) ?
P21 Ru2 C202 . . . 123.99(17) ?
P21 Ru2 C203 . . . 157.42(16) ?
P21 Ru2 C204 . . . 135.36(16) ?
P21 Ru2 C205 . . . 101.14(16) ?
C201 Ru2 C202 . . . 36.7(2) ?
C201 Ru2 C203 . . . 61.2(2) ?
C201 Ru2 C204 . . . 61.8(2) ?
C201 Ru2 C205 . . . 38.0(2) ?
C202 Ru2 C203 . . . 36.2(2) ?
C202 Ru2 C204 . . . 61.2(2) ?
C202 Ru2 C205 . . . 62.5(2) ?
C203 Ru2 C204 . . . 36.8(2) ?
C203 Ru2 C205 . . . 62.2(2) ?
C204 Ru2 C205 . . . 37.3(2) ?
Ru2 C21 C211 . . . 123.0(4) ?
Ru2 C21 C22 . . . 65.3(3) ?
Ru2 C21 H21 . . . 100.9(3) ?
C211 C21 C22 . . . 124.8(5) ?
C211 C21 H21 . . . 124.1(5) ?
C22 C21 H21 . . . 103.0(5) ?
C21 C211 C212 . . . 118.2(6) ?
C21 C211 C216 . . . 124.2(6) ?
C212 C211 C216 . . . 117.6(6) ?
C211 C212 C213 . . . 120.8(7) ?
C211 C212 H212 . . . 119.9(7) ?
C213 C212 H212 . . . 119.3(7) ?
C212 C213 C214 . . . 121.8(8) ?
C212 C213 H213 . . . 121.1(8) ?
C214 C213 H213 . . . 117.1(9) ?
C213 C214 C215 . . . 118.5(8) ?
C213 C214 H214 . . . 121.5(10) ?
C215 C214 H214 . . . 119.9(9) ?
C214 C215 C216 . . . 120.4(8) ?
C214 C215 H215 . . . 119.1(8) ?
C216 C215 H215 . . . 120.4(9) ?
C211 C216 C215 . . . 120.7(7) ?
C211 C216 H216 . . . 120.7(7) ?
C215 C216 H216 . . . 118.6(7) ?
Ru2 C22 C21 . . . 77.4(3) ?
Ru2 C22 C23 . . . 66.4(3) ?
Ru2 C22 H22 . . . 110.9(4) ?
C21 C22 C23 . . . 121.2(5) ?
C21 C22 H22 . . . 125.2(6) ?
C23 C22 H22 . . . 110.6(5) ?
Ru2 C23 C22 . . . 73.9(4) ?
Ru2 C23 C24 . . . 149.4(5) ?
C22 C23 C24 . . . 134.2(6) ?
C23 C24 C241 . . . 123.3(6) ?
C23 C24 C25 . . . 120.9(6) ?
C241 C24 C25 . . . 115.8(5) ?
C24 C241 C242 . . . 121.2(6) ?
C24 C241 C246 . . . 121.9(6) ?
C242 C241 C246 . . . 116.8(6) ?
C241 C242 C243 . . . 121.6(7) ?
C241 C242 H242 . . . 118.8(7) ?
C243 C242 H242 . . . 119.5(7) ?
C242 C243 C244 . . . 120.3(7) ?
C242 C243 H243 . . . 120.9(8) ?
C244 C243 H243 . . . 118.8(7) ?
C243 C244 C245 . . . 119.3(7) ?
C243 C244 H244 . . . 121.3(8) ?
C245 C244 H244 . . . 119.4(8) ?
C244 C245 C246 . . . 121.2(7) ?
C244 C245 H245 . . . 118.5(7) ?
C246 C245 H245 . . . 120.3(7) ?
C241 C246 C245 . . . 120.7(7) ?
C241 C246 H246 . . . 119.5(7) ?
C245 C246 H246 . . . 119.8(7) ?
C24 C25 C26 . . . 174.6(7) ?
C25 C26 C261 . . . 177.7(7) ?
C26 C261 C262 . . . 121.0(6) ?
C26 C261 C266 . . . 121.4(6) ?
C262 C261 C266 . . . 117.6(6) ?
C261 C262 C263 . . . 122.6(7) ?
C261 C262 H262 . . . 118.0(6) ?
C263 C262 H262 . . . 119.3(7) ?
C262 C263 C264 . . . 118.3(7) ?
C262 C263 H263 . . . 120.9(7) ?
C264 C263 H263 . . . 120.8(7) ?
C263 C264 C265 . . . 120.2(7) ?
C263 C264 H264 . . . 119.6(8) ?
C265 C264 H264 . . . 120.2(8) ?
C264 C265 C266 . . . 121.9(8) ?
C264 C265 H265 . . . 117.0(8) ?
C266 C265 H265 . . . 121.1(9) ?
C261 C266 C265 . . . 119.3(7) ?
C261 C266 H266 . . . 121.1(7) ?
C265 C266 H266 . . . 119.6(8) ?
Ru2 P21 C2111 . . . 115.9(2) ?
Ru2 P21 C2121 . . . 118.0(2) ?
Ru2 P21 C2131 . . . 114.1(2) ?
C2111 P21 C2121 . . . 99.3(3) ?
C2111 P21 C2131 . . . 103.0(3) ?
C2121 P21 C2131 . . . 104.3(3) ?
P21 C2111 C2112 . . . 121.4(5) ?
P21 C2111 C2116 . . . 119.3(5) ?
C2112 C2111 C2116 . . . 119.2(6) ?
C2111 C2112 C2113 . . . 119.8(7) ?
C2111 C2112 H2112 . . . 120.8(6) ?
C2113 C2112 H2112 . . . 119.4(7) ?
C2112 C2113 C2114 . . . 120.7(7) ?
C2112 C2113 H2113 . . . 120.7(8) ?
C2114 C2113 H2113 . . . 118.6(8) ?
C2113 C2114 C2115 . . . 120.2(7) ?
C2113 C2114 H2114 . . . 119.1(8) ?
C2115 C2114 H2114 . . . 120.7(8) ?
C2114 C2115 C2116 . . . 119.9(7) ?
C2114 C2115 H2115 . . . 118.4(8) ?
C2116 C2115 H2115 . . . 121.7(7) ?
C2111 C2116 C2115 . . . 120.1(6) ?
C2111 C2116 H2116 . . . 120.1(6) ?
C2115 C2116 H2116 . . . 119.8(7) ?
P21 C2121 C2122 . . . 122.9(5) ?
P21 C2121 C2126 . . . 120.6(5) ?
C2122 C2121 C2126 . . . 116.3(6) ?
C2121 C2122 C2123 . . . 122.4(6) ?
C2121 C2122 H2122 . . . 118.6(7) ?
C2123 C2122 H2122 . . . 119.0(7) ?
C2122 C2123 C2124 . . . 119.4(7) ?
C2122 C2123 H2123 . . . 121.0(8) ?
C2124 C2123 H2123 . . . 119.6(8) ?
C2123 C2124 C2125 . . . 120.1(7) ?
C2123 C2124 H2124 . . . 119.8(8) ?
C2125 C2124 H2124 . . . 120.0(8) ?
C2124 C2125 C2126 . . . 119.8(7) ?
C2124 C2125 H2125 . . . 119.1(8) ?
C2126 C2125 H2125 . . . 121.2(7) ?
C2121 C2126 C2125 . . . 122.1(6) ?
C2121 C2126 H2126 . . . 119.1(6) ?
C2125 C2126 H2126 . . . 118.8(7) ?
P21 C2131 C2132 . . . 118.8(5) ?
P21 C2131 C2136 . . . 122.1(5) ?
C2132 C2131 C2136 . . . 118.9(6) ?
C2131 C2132 C2133 . . . 121.3(6) ?
C2131 C2132 H2132 . . . 118.9(7) ?
C2133 C2132 H2132 . . . 119.8(7) ?
C2132 C2133 C2134 . . . 119.9(7) ?
C2132 C2133 H2133 . . . 120.4(7) ?
C2134 C2133 H2133 . . . 119.7(7) ?
C2133 C2134 C2135 . . . 118.7(7) ?
C2133 C2134 H2134 . . . 122.3(8) ?
C2135 C2134 H2134 . . . 119.0(7) ?
C2134 C2135 C2136 . . . 121.8(7) ?
C2134 C2135 H2135 . . . 119.5(7) ?
C2136 C2135 H2135 . . . 118.7(7) ?
C2131 C2136 C2135 . . . 119.4(6) ?
C2131 C2136 H2136 . . . 120.1(6) ?
C2135 C2136 H2136 . . . 120.5(6) ?
Ru2 C201 C2011 . . . 132.5(5) ?
Ru2 C201 C202 . . . 72.8(4) ?
Ru2 C201 C205 . . . 70.6(3) ?
C2011 C201 C202 . . . 126.4(6) ?
C2011 C201 C205 . . . 123.9(6) ?
C202 C201 C205 . . . 108.5(5) ?
C201 C2011 H2011a . . . 101.4(6) ?
C201 C2011 H2011b . . . 112.4(7) ?
C201 C2011 H2011c . . . 113.9(7) ?
H2011a C2011 H2011b . . . 110.2(7) ?
H2011a C2011 H2011c . . . 111.9(8) ?
H2011b C2011 H2011c . . . 107.1(7) ?
Ru2 C202 C201 . . . 70.5(4) ?
Ru2 C202 C2021 . . . 128.2(5) ?
Ru2 C202 C203 . . . 70.4(4) ?
C201 C202 C2021 . . . 124.2(6) ?
C201 C202 C203 . . . 107.5(5) ?
C2021 C202 C203 . . . 128.1(6) ?
C202 C2021 H2021a . . . 128.4(7) ?
C202 C2021 H2021b . . . 107.4(6) ?
C202 C2021 H2021c . . . 107.2(6) ?
H2021a C2021 H2021b . . . 102.9(6) ?
H2021a C2021 H2021c . . . 102.8(7) ?
H2021b C2021 H2021c . . . 106.5(7) ?
Ru2 C203 C202 . . . 73.4(4) ?
Ru2 C203 C2031 . . . 128.7(5) ?
Ru2 C203 C204 . . . 71.5(3) ?
C202 C203 C2031 . . . 125.5(6) ?
C202 C203 C204 . . . 109.4(5) ?
C2031 C203 C204 . . . 124.4(6) ?
C203 C2031 H2031a . . . 119.6(6) ?
C203 C2031 H2031b . . . 108.8(7) ?
C203 C2031 H2031c . . . 109.8(6) ?
H2031a C2031 H2031b . . . 104.9(7) ?
H2031a C2031 H2031c . . . 106.6(7) ?
H2031b C2031 H2031c . . . 106.3(7) ?
Ru2 C204 C203 . . . 71.7(3) ?
Ru2 C204 C2041 . . . 126.0(4) ?
Ru2 C204 C205 . . . 71.3(3) ?
C203 C204 C2041 . . . 126.9(6) ?
C203 C204 C205 . . . 108.8(5) ?
C2041 C204 C205 . . . 124.1(6) ?
C204 C2041 H2041a . . . 110.3(6) ?
C204 C2041 H2041b . . . 110.8(7) ?
C204 C2041 H2041c . . . 111.5(6) ?
H2041a C2041 H2041b . . . 108.0(7) ?
H2041a C2041 H2041c . . . 108.7(7) ?
H2041b C2041 H2041c . . . 107.5(7) ?
Ru2 C205 C201 . . . 71.5(3) ?
Ru2 C205 C204 . . . 71.3(3) ?
Ru2 C205 C2051 . . . 131.3(5) ?
C201 C205 C204 . . . 105.7(5) ?
C201 C205 C2051 . . . 127.7(6) ?
C204 C205 C2051 . . . 125.4(6) ?
C205 C2051 H2051a . . . 120.9(6) ?
C205 C2051 H2051b . . . 109.8(6) ?
C205 C2051 H2051c . . . 109.3(6) ?
H2051a C2051 H2051b . . . 105.0(6) ?
H2051a C2051 H2051c . . . 104.1(6) ?
H2051b C2051 H2051c . . . 107.0(7) ?

loop_
_geom_bond_atom_site_label_1
_geom_bond_atom_site_label_2
_geom_bond_site_symmetry_1
_geom_bond_site_symmetry_2
_geom_bond_distance
_geom_bond_publ_flag
Ru1 C11 . . 2.305(6) ?
Ru1 C12 . . 2.123(6) ?
Ru1 C13 . . 2.029(6) ?
Ru1 P11 . . 2.3106(17) ?
Ru1 C101 . . 2.247(6) ?
Ru1 C102 . . 2.256(6) ?
Ru1 C103 . . 2.222(6) ?
Ru1 C104 . . 2.220(6) ?
Ru1 C105 . . 2.233(7) ?
C11 C111 . . 1.448(9) ?
C11 C12 . . 1.434(8) ?
C11 H11 . . 1.086(6) ?
C111 C112 . . 1.391(9) ?
C111 C116 . . 1.389(9) ?
C112 C113 . . 1.380(11) ?
C112 H112 . . .983(7) ?
C113 C114 . . 1.362(11) ?
C113 H113 . . .979(8) ?
C114 C115 . . 1.364(12) ?
C114 H114 . . .968(8) ?
C115 C116 . . 1.375(10) ?
C115 H115 . . .974(8) ?
C116 H116 . . .979(7) ?
C12 C13 . . 1.408(8) ?
C12 H12 . . 1.065(6) ?
C13 C14 . . 1.339(8) ?
C14 C141 . . 1.503(9) ?
C14 C15 . . 1.431(9) ?
C141 C142 . . 1.396(9) ?
C141 C146 . . 1.377(9) ?
C142 C143 . . 1.396(10) ?
C142 H142 . . .975(7) ?
C143 C144 . . 1.366(11) ?
C143 H143 . . .972(7) ?
C144 C145 . . 1.366(11) ?
C144 H144 . . .980(7) ?
C145 C146 . . 1.387(10) ?
C145 H145 . . .971(7) ?
C146 H146 . . .986(7) ?
C15 C16 . . 1.193(9) ?
C16 C161 . . 1.448(9) ?
C161 C162 . . 1.365(9) ?
C161 C166 . . 1.402(10) ?
C162 C163 . . 1.394(11) ?
C162 H162 . . .983(7) ?
C163 C164 . . 1.377(12) ?
C163 H163 . . .978(7) ?
C164 C165 . . 1.327(13) ?
C164 H164 . . .976(8) ?
C165 C166 . . 1.378(11) ?
C165 H165 . . .973(8) ?
C166 H166 . . .987(7) ?
P11 C1111 . . 1.844(6) ?
P11 C1121 . . 1.850(6) ?
P11 C1131 . . 1.846(6) ?
C1111 C1112 . . 1.404(9) ?
C1111 C1116 . . 1.361(9) ?
C1112 C1113 . . 1.387(10) ?
C1112 H1112 . . .985(7) ?
C1113 C1114 . . 1.358(11) ?
C1113 H1113 . . .967(7) ?
C1114 C1115 . . 1.361(10) ?
C1114 H1114 . . .985(8) ?
C1115 C1116 . . 1.388(9) ?
C1115 H1115 . . .995(7) ?
C1116 H1116 . . .979(6) ?
C1121 C1122 . . 1.375(9) ?
C1121 C1126 . . 1.387(9) ?
C1122 C1123 . . 1.387(10) ?
C1122 H1122 . . .979(6) ?
C1123 C1124 . . 1.365(10) ?
C1123 H1123 . . .984(7) ?
C1124 C1125 . . 1.359(11) ?
C1124 H1124 . . .993(8) ?
C1125 C1126 . . 1.386(10) ?
C1125 H1125 . . .977(7) ?
C1126 H1126 . . .980(7) ?
C1131 C1132 . . 1.372(9) ?
C1131 C1136 . . 1.396(9) ?
C1132 C1133 . . 1.390(10) ?
C1132 H1132 . . .985(7) ?
C1133 C1134 . . 1.370(10) ?
C1133 H1133 . . .989(8) ?
C1134 C1135 . . 1.357(11) ?
C1134 H1134 . . .984(7) ?
C1135 C1136 . . 1.372(9) ?
C1135 H1135 . . .980(7) ?
C1136 H1136 . . .982(7) ?
C101 C1011 . . 1.513(10) ?
C101 C102 . . 1.399(9) ?
C101 C105 . . 1.446(9) ?
C1011 H1011a . . 1.127(8) ?
C1011 H1011b . . .953(8) ?
C1011 H1011c . . .958(8) ?
C102 C1021 . . 1.508(9) ?
C102 C103 . . 1.401(9) ?
C1021 H1021a . . .920(7) ?
C1021 H1021b . . .955(7) ?
C1021 H1021c . . .929(8) ?
C103 C1031 . . 1.499(10) ?
C103 C104 . . 1.399(9) ?
C1031 H1031a . . 1.026(8) ?
C1031 H1031b . . .964(8) ?
C1031 H1031c . . .971(8) ?
C104 C1041 . . 1.506(10) ?
C104 C105 . . 1.413(9) ?
C1041 H1041a . . 1.045(7) ?
C1041 H1041b . . .958(9) ?
C1041 H1041c . . .955(8) ?
C105 C1051 . . 1.498(11) ?
C1051 H1051a . . .998(8) ?
C1051 H1051b . . .968(8) ?
C1051 H1051c . . .958(8) ?
Ru2 C21 . . 2.294(6) ?
Ru2 C22 . . 2.136(6) ?
Ru2 C23 . . 2.037(6) ?
Ru2 P21 . . 2.3226(18) ?
Ru2 C201 . . 2.243(6) ?
Ru2 C202 . . 2.273(6) ?
Ru2 C203 . . 2.235(6) ?
Ru2 C204 . . 2.231(6) ?
Ru2 C205 . . 2.231(6) ?
C21 C211 . . 1.461(8) ?
C21 C22 . . 1.426(9) ?
C21 H21 . . 1.138(6) ?
C211 C212 . . 1.393(10) ?
C211 C216 . . 1.376(10) ?
C212 C213 . . 1.376(12) ?
C212 H212 . . 1.003(7) ?
C213 C214 . . 1.352(13) ?
C213 H213 . . .977(9) ?
C214 C215 . . 1.382(14) ?
C214 H214 . . .963(9) ?
C215 C216 . . 1.400(11) ?
C215 H215 . . .985(9) ?
C216 H216 . . .998(8) ?
C22 C23 . . 1.421(9) ?
C22 H22 . . 1.082(6) ?
C23 C24 . . 1.341(8) ?
C24 C241 . . 1.494(9) ?
C24 C25 . . 1.439(9) ?
C241 C242 . . 1.385(10) ?
C241 C246 . . 1.396(10) ?
C242 C243 . . 1.383(11) ?
C242 H242 . . 1.011(8) ?
C243 C244 . . 1.375(12) ?
C243 H243 . . .995(8) ?
C244 C245 . . 1.347(11) ?
C244 H244 . . .980(8) ?
C245 C246 . . 1.394(10) ?
C245 H245 . . .988(7) ?
C246 H246 . . .987(7) ?
C25 C26 . . 1.194(10) ?
C26 C261 . . 1.436(10) ?
C261 C262 . . 1.362(10) ?
C261 C266 . . 1.397(10) ?
C262 C263 . . 1.379(10) ?
C262 H262 . . .996(7) ?
C263 C264 . . 1.373(11) ?
C263 H263 . . .987(8) ?
C264 C265 . . 1.339(13) ?
C264 H264 . . .982(8) ?
C265 C266 . . 1.373(12) ?
C265 H265 . . .969(8) ?
C266 H266 . . .982(8) ?
P21 C2111 . . 1.848(6) ?
P21 C2121 . . 1.850(6) ?
P21 C2131 . . 1.848(6) ?
C2111 C2112 . . 1.400(9) ?
C2111 C2116 . . 1.382(9) ?
C2112 C2113 . . 1.374(10) ?
C2112 H2112 . . 1.000(7) ?
C2113 C2114 . . 1.371(12) ?
C2113 H2113 . . .978(7) ?
C2114 C2115 . . 1.375(11) ?
C2114 H2114 . . .983(8) ?
C2115 C2116 . . 1.393(10) ?
C2115 H2115 . . .977(8) ?
C2116 H2116 . . .988(6) ?
C2121 C2122 . . 1.376(9) ?
C2121 C2126 . . 1.387(9) ?
C2122 C2123 . . 1.390(11) ?
C2122 H2122 . . .972(7) ?
C2123 C2124 . . 1.365(11) ?
C2123 H2123 . . .977(8) ?
C2124 C2125 . . 1.365(11) ?
C2124 H2124 . . .983(8) ?
C2125 C2126 . . 1.382(10) ?
C2125 H2125 . . .971(7) ?
C2126 H2126 . . .991(7) ?
C2131 C2132 . . 1.374(10) ?
C2131 C2136 . . 1.398(9) ?
C2132 C2133 . . 1.380(10) ?
C2132 H2132 . . .971(7) ?
C2133 C2134 . . 1.398(11) ?
C2133 H2133 . . .991(8) ?
C2134 C2135 . . 1.367(11) ?
C2134 H2134 . . .979(7) ?
C2135 C2136 . . 1.383(10) ?
C2135 H2135 . . .990(7) ?
C2136 H2136 . . .995(7) ?
C201 C2011 . . 1.510(10) ?
C201 C202 . . 1.424(9) ?
C201 C205 . . 1.456(9) ?
C2011 H2011a . . .994(8) ?
C2011 H2011b . . .974(8) ?
C2011 H2011c . . .955(7) ?
C202 C2021 . . 1.493(9) ?
C202 C203 . . 1.400(9) ?
C2021 H2021a . . .974(7) ?
C2021 H2021b . . .967(7) ?
C2021 H2021c . . .970(8) ?
C203 C2031 . . 1.518(9) ?
C203 C204 . . 1.409(9) ?
C2031 H2031a . . 1.012(8) ?
C2031 H2031b . . .981(8) ?
C2031 H2031c . . .958(8) ?
C204 C2041 . . 1.513(9) ?
C204 C205 . . 1.428(8) ?
C2041 H2041a . . 1.100(8) ?
C2041 H2041b . . .966(7) ?
C2041 H2041c . . .957(7) ?
C205 C2051 . . 1.476(9) ?
C2051 H2051a . . 1.170(7) ?
C2051 H2051b . . .958(7) ?
C2051 H2051c . . .972(7) ?

loop_
_geom_contact_atom_site_label_1
_geom_contact_atom_site_label_2
_geom_contact_distance
_geom_contact_site_symmetry_1
_geom_contact_site_symmetry_2
_geom_contact_publ_flag
Ru1 C111 3.350(6) . . ?
Ru1 C14 3.258(6) . . ?
Ru1 C1111 3.498(6) . . ?
Ru1 C1011 3.466(8) . . ?
Ru1 C1021 3.415(7) . . ?
Ru1 C1031 3.367(8) . . ?
Ru1 C1041 3.330(7) . . ?
Ru1 C1051 3.405(8) . . ?
Ru1 H11 2.7097(7) . . ?
Ru1 H12 2.7953(11) . . ?
Ru1 H1116 2.9747(8) . . ?
C11 C112 2.454(9) . . ?
C11 C116 2.519(9) . . ?
C11 C13 2.457(8) . . ?
C11 P11 3.078(6) . . ?
C11 H112 2.608(6) . . ?
C11 H116 2.698(6) . . ?
C11 H12 2.141(6) . . ?
C111 C113 2.430(10) . . ?
C111 C114 2.803(10) . . ?
C111 C115 2.426(10) . . ?
C111 C12 2.552(9) . . ?
C111 H112 2.053(6) . . ?
C111 H116 2.038(6) . . ?
C111 H11 2.213(6) . . ?
C112 C114 2.371(11) . . ?
C112 C115 2.728(10) . . ?
C112 C116 2.348(10) . . ?
C112 H113 2.048(7) . . ?
C113 C115 2.360(11) . . ?
C113 C116 2.727(10) . . ?
C113 H112 2.045(8) . . ?
C113 H114 2.010(8) . . ?
C114 C116 2.369(11) . . ?
C114 H113 2.043(8) . . ?
C114 H115 2.022(8) . . ?
C115 H114 2.047(8) . . ?
C115 H116 2.043(8) . . ?
C116 H115 2.059(7) . . ?
C12 C14 2.531(9) . . ?
C12 H11 2.044(6) . . ?
C12 H142 2.378(6) . . ?
C13 C141 2.511(8) . . ?
C13 C142 2.975(9) . . ?
C13 C15 2.407(8) . . ?
C13 P11 3.175(6) . . ?
C13 H11 2.575(6) . . ?
C13 H12 2.175(6) . . ?
C13 H142 2.671(6) . . ?
C14 C142 2.519(9) . . ?
C14 C146 2.519(9) . . ?
C14 C16 2.623(9) . . ?
C14 H142 2.682(6) . . ?
C14 H146 2.671(6) . . ?
C141 C143 2.430(9) . . ?
C141 C144 2.787(9) . . ?
C141 C145 2.416(10) . . ?
C141 C15 2.480(9) . . ?
C141 H142 2.061(6) . . ?
C141 H146 2.039(6) . . ?
C142 C144 2.385(10) . . ?
C142 C145 2.751(10) . . ?
C142 C146 2.369(10) . . ?
C142 H143 2.067(7) . . ?
C143 C145 2.375(11) . . ?
C143 C146 2.749(10) . . ?
C143 H142 2.057(8) . . ?
C143 H144 2.046(8) . . ?
C144 C146 2.378(10) . . ?
C144 H143 2.034(8) . . ?
C144 H145 2.034(8) . . ?
C145 H144 2.028(7) . . ?
C145 H146 2.064(7) . . ?
C146 C15 2.862(9) . . ?
C146 H145 2.057(7) . . ?
C15 C161 2.639(9) . . ?
C15 H146 2.498(6) . . ?
C16 C162 2.465(9) . . ?
C16 C166 2.473(10) . . ?
C16 H162 2.638(6) . . ?
C16 H166 2.640(6) . . ?
C161 C163 2.412(10) . . ?
C161 C164 2.774(10) . . ?
C161 C165 2.414(10) . . ?
C161 H162 2.029(6) . . ?
C161 H166 2.067(6) . . ?
C162 C164 2.382(11) . . ?
C162 C165 2.725(11) . . ?
C162 C166 2.361(10) . . ?
C162 H163 2.071(7) . . ?
C163 C165 2.351(12) . . ?
C163 C166 2.742(11) . . ?
C163 H162 2.062(8) . . ?
C163 H164 2.035(9) . . ?
C164 C166 2.354(11) . . ?
C164 H163 2.057(9) . . ?
C164 H165 1.988(9) . . ?
C165 H164 2.005(9) . . ?
C165 H166 2.063(9) . . ?
C166 H165 2.047(7) . . ?
P11 C1112 2.848(7) . . ?
P11 C1116 2.780(7) . . ?
P11 C1122 2.815(7) . . ?
P11 C1126 2.843(7) . . ?
P11 C1132 2.798(7) . . ?
P11 C1136 2.846(7) . . ?
P11 H11 2.6272(18) . . ?
P11 H1112 2.9606(18) . . ?
P11 H1116 2.855(2) . . ?
P11 H1122 2.885(2) . . ?
P11 H1126 2.9246(18) . . ?
P11 H1132 2.8690(18) . . ?
P11 H1136 2.9370(18) . . ?
C1111 C1113 2.409(9) . . ?
C1111 C1114 2.765(10) . . ?
C1111 C1115 2.402(10) . . ?
C1111 C1121 2.828(9) . . ?
C1111 C1131 2.872(9) . . ?
C1111 H1112 2.080(6) . . ?
C1111 H1116 2.031(6) . . ?
C1111 H1126 2.477(6) . . ?
C1111 H1136 2.604(6) . . ?
C1112 C1114 2.384(11) . . ?
C1112 C1115 2.761(10) . . ?
C1112 C1116 2.375(9) . . ?
C1112 H1113 2.070(7) . . ?
C1112 H1126 2.549(7) . . ?
C1112 H1136 2.576(6) . . ?
C1113 C1115 2.365(10) . . ?
C1113 C1116 2.731(9) . . ?
C1113 H1112 2.070(8) . . ?
C1113 H1114 2.058(8) . . ?
C1114 C1116 2.368(9) . . ?
C1114 H1113 1.997(8) . . ?
C1114 H1115 2.060(7) . . ?
C1115 H1114 2.011(7) . . ?
C1115 H1116 2.046(7) . . ?
C1116 H1115 2.070(6) . . ?
C1121 C1123 2.409(10) . . ?
C1121 C1124 2.805(10) . . ?
C1121 C1125 2.421(9) . . ?
C1121 C1131 2.901(8) . . ?
C1121 H11 2.363(6) . . ?
C1121 H1122 2.033(6) . . ?
C1121 H1126 2.043(6) . . ?
C1122 C1124 2.394(10) . . ?
C1122 C1125 2.731(9) . . ?
C1122 C1126 2.350(9) . . ?
C1122 H1123 2.059(7) . . ?
C1123 C1125 2.344(10) . . ?
C1123 C1126 2.720(10) . . ?
C1123 H1122 2.060(7) . . ?
C1123 H1124 2.052(7) . . ?
C1124 C1126 2.384(10) . . ?
C1124 H1123 2.039(7) . . ?
C1124 H1125 2.032(7) . . ?
C1125 H1124 2.055(8) . . ?
C1125 H1126 2.059(8) . . ?
C1126 H11 2.622(7) . . ?
C1126 H1125 2.051(7) . . ?
C1131 C1133 2.404(10) . . ?
C1131 C1134 2.790(10) . . ?
C1131 C1135 2.406(9) . . ?
C1131 H1132 2.039(6) . . ?
C1131 H1136 2.057(6) . . ?
C1132 C1134 2.395(10) . . ?
C1132 C1135 2.732(10) . . ?
C1132 C1136 2.366(10) . . ?
C1132 H1133 2.072(7) . . ?
C1133 C1135 2.350(11) . . ?
C1133 C1136 2.733(10) . . ?
C1133 H1132 2.068(7) . . ?
C1133 H1134 2.049(7) . . ?
C1134 C1136 2.378(10) . . ?
C1134 H1133 2.046(8) . . ?
C1134 H1135 2.022(8) . . ?
C1135 H1134 2.046(8) . . ?
C1135 H1136 2.052(8) . . ?
C1136 H1135 2.044(6) . . ?
C101 C1021 2.583(10) . . ?
C101 C103 2.262(9) . . ?
C101 C104 2.287(9) . . ?
C101 C1051 2.628(10) . . ?
C101 H1011a 2.028(6) . . ?
C101 H1011b 2.091(6) . . ?
C101 H1011c 2.100(6) . . ?
C101 H1021a 2.684(6) . . ?
C1011 C102 2.604(10) . . ?
C1011 C105 2.605(10) . . ?
C102 C1031 2.577(10) . . ?
C102 C104 2.282(8) . . ?
C102 C105 2.307(9) . . ?
C102 H1011a 2.574(6) . . ?
C102 H1021a 2.002(6) . . ?
C102 H1021b 2.050(6) . . ?
C102 H1021c 2.048(6) . . ?
C1021 C103 2.599(9) . . ?
C1021 H1011a 2.598(8) . . ?
C103 C1041 2.598(10) . . ?
C103 C105 2.282(9) . . ?
C103 H1031a 2.182(6) . . ?
C103 H1031b 2.047(6) . . ?
C103 H1031c 2.043(6) . . ?
C1031 C104 2.569(10) . . ?
C104 C1051 2.599(11) . . ?
C104 H1041a 2.113(6) . . ?
C104 H1041b 2.051(6) . . ?
C104 H1041c 2.054(6) . . ?
C1041 C105 2.584(10) . . ?
C105 H1041b 2.662(6) . . ?
C105 H1051a 2.083(7) . . ?
C105 H1051b 2.051(7) . . ?
C105 H1051c 2.055(6) . . ?
Ru2 C211 3.324(6) . . ?
Ru2 C24 3.263(6) . . ?
Ru2 C2011 3.448(8) . . ?
Ru2 C2021 3.405(7) . . ?
Ru2 C2031 3.397(8) . . ?
Ru2 C2041 3.352(7) . . ?
Ru2 C2051 3.391(7) . . ?
Ru2 H21 2.7471(7) . . ?
Ru2 H22 2.7162(10) . . ?
Ru2 H2116 3.0719(8) . . ?
C21 C212 2.449(10) . . ?
C21 C216 2.507(9) . . ?
C21 C23 2.480(8) . . ?
C21 P21 3.117(6) . . ?
C21 H212 2.617(6) . . ?
C21 H22 2.233(6) . . ?
C211 C213 2.408(11) . . ?
C211 C214 2.802(11) . . ?
C211 C215 2.413(10) . . ?
C211 C22 2.559(9) . . ?
C211 H212 2.083(6) . . ?
C211 H216 2.072(6) . . ?
C211 H21 2.300(6) . . ?
C212 C214 2.384(11) . . ?
C212 C215 2.737(11) . . ?
C212 C216 2.369(11) . . ?
C212 H213 2.058(8) . . ?
C213 C215 2.350(13) . . ?
C213 C216 2.737(12) . . ?
C213 H212 2.062(9) . . ?
C213 H214 2.029(9) . . ?
C214 C216 2.414(12) . . ?
C214 H213 1.997(10) . . ?
C214 H215 2.050(10) . . ?
C215 H214 2.041(9) . . ?
C215 H216 2.071(9) . . ?
C216 H215 2.080(7) . . ?
C22 C24 2.544(9) . . ?
C22 H21 2.015(6) . . ?
C22 H242 2.529(6) . . ?
C23 C241 2.496(9) . . ?
C23 C242 2.989(10) . . ?
C23 C25 2.419(9) . . ?
C23 P21 3.182(6) . . ?
C23 H21 2.574(6) . . ?
C23 H22 2.067(6) . . ?
C24 C242 2.510(10) . . ?
C24 C246 2.527(9) . . ?
C24 C26 2.631(9) . . ?
C24 H242 2.677(6) . . ?
C241 C243 2.417(10) . . ?
C241 C244 2.803(10) . . ?
C241 C245 2.424(10) . . ?
C241 C25 2.485(10) . . ?
C241 H242 2.071(7) . . ?
C241 H246 2.068(6) . . ?
C242 C244 2.392(11) . . ?
C242 C245 2.732(11) . . ?
C242 C246 2.369(10) . . ?
C242 H243 2.077(8) . . ?
C243 C245 2.349(11) . . ?
C243 C246 2.742(11) . . ?
C243 H242 2.076(8) . . ?
C243 H244 2.061(8) . . ?
C244 C246 2.387(10) . . ?
C244 H243 2.049(8) . . ?
C244 H245 2.015(8) . . ?
C245 H244 2.017(8) . . ?
C245 H246 2.070(8) . . ?
C246 C25 2.914(10) . . ?
C246 H245 2.076(7) . . ?
C25 C261 2.630(9) . . ?
C25 H246 2.601(7) . . ?
C25 H2041a 2.688(6) . . ?
C26 C262 2.435(10) . . ?
C26 C266 2.470(11) . . ?
C26 H262 2.593(7) . . ?
C26 H266 2.679(7) . . ?
C261 C263 2.404(10) . . ?
C261 C264 2.765(10) . . ?
C261 C265 2.390(10) . . ?
C261 H262 2.030(7) . . ?
C261 H266 2.081(7) . . ?
C262 C264 2.363(10) . . ?
C262 C265 2.701(11) . . ?
C262 C266 2.360(10) . . ?
C262 H263 2.067(7) . . ?
C263 C265 2.351(12) . . ?
C263 C266 2.754(11) . . ?
C263 H262 2.059(8) . . ?
C263 H264 2.044(8) . . ?
C264 C266 2.370(12) . . ?
C264 H263 2.060(9) . . ?
C264 H265 1.978(9) . . ?
C265 H264 2.020(9) . . ?
C265 H266 2.045(9) . . ?
C266 H265 2.049(8) . . ?
P21 C2112 2.841(7) . . ?
P21 C2116 2.796(7) . . ?
P21 C2122 2.842(7) . . ?
P21 C2126 2.821(7) . . ?
P21 C2132 2.785(7) . . ?
P21 C2136 2.849(7) . . ?
P21 H21 2.6977(18) . . ?
P21 H2112 2.9638(18) . . ?
P21 H2116 2.881(2) . . ?
P21 H2122 2.931(2) . . ?
P21 H2126 2.9046(18) . . ?
P21 H2132 2.8413(19) . . ?
P21 H2136 2.9641(18) . . ?
C2111 C2113 2.401(9) . . ?
C2111 C2114 2.772(10) . . ?
C2111 C2115 2.404(10) . . ?
C2111 C2121 2.818(9) . . ?
C2111 C2126 2.953(9) . . ?
C2111 C2131 2.893(9) . . ?
C2111 H2112 2.096(6) . . ?
C2111 H2116 2.063(6) . . ?
C2111 H2126 2.416(6) . . ?
C2111 H2136 2.627(6) . . ?
C2112 C2114 2.386(11) . . ?
C2112 C2115 2.764(11) . . ?
C2112 C2116 2.399(10) . . ?
C2112 H2113 2.053(7) . . ?
C2112 H2126 2.567(7) . . ?
C2112 H2136 2.503(7) . . ?
C2113 C2115 2.380(11) . . ?
C2113 C2116 2.759(10) . . ?
C2113 H2112 2.058(8) . . ?
C2113 H2114 2.038(8) . . ?
C2114 C2116 2.396(10) . . ?
C2114 H2113 2.029(8) . . ?
C2114 H2115 2.030(8) . . ?
C2115 H2114 2.058(8) . . ?
C2115 H2116 2.070(8) . . ?
C2116 H2115 2.080(7) . . ?
C2121 C2123 2.423(10) . . ?
C2121 C2124 2.797(10) . . ?
C2121 C2125 2.423(10) . . ?
C2121 C2131 2.920(9) . . ?
C2121 H21 2.353(6) . . ?
C2121 H2122 2.029(6) . . ?
C2121 H2126 2.060(6) . . ?
C2122 C2124 2.378(11) . . ?
C2122 C2125 2.731(10) . . ?
C2122 C2126 2.347(10) . . ?
C2122 H2123 2.070(7) . . ?
C2123 C2125 2.365(11) . . ?
C2123 C2126 2.735(10) . . ?
C2123 H2122 2.046(8) . . ?
C2123 H2124 2.041(8) . . ?
C2124 C2126 2.376(11) . . ?
C2124 H2123 2.034(8) . . ?
C2124 H2125 2.023(8) . . ?
C2125 H2124 2.042(8) . . ?
C2125 H2126 2.052(8) . . ?
C2126 H21 2.655(7) . . ?
C2126 H2125 2.060(7) . . ?
C2131 C2133 2.400(10) . . ?
C2131 C2134 2.791(10) . . ?
C2131 C2135 2.401(9) . . ?
C2131 H2132 2.030(6) . . ?
C2131 H2136 2.084(6) . . ?
C2132 C2134 2.404(10) . . ?
C2132 C2135 2.741(10) . . ?
C2132 C2136 2.387(10) . . ?
C2132 H2133 2.066(7) . . ?
C2133 C2135 2.378(11) . . ?
C2133 C2136 2.767(11) . . ?
C2133 H2132 2.044(8) . . ?
C2133 H2134 2.091(8) . . ?
C2134 C2136 2.403(10) . . ?
C2134 H2133 2.076(8) . . ?
C2134 H2135 2.045(8) . . ?
C2135 H2134 2.031(8) . . ?
C2135 H2136 2.074(8) . . ?
C2136 H2135 2.051(6) . . ?
C2136 H2051a 2.684(7) . . ?
C201 C2021 2.577(10) . . ?
C201 C203 2.278(9) . . ?
C201 C204 2.299(9) . . ?
C201 C2051 2.632(9) . . ?
C201 H2011a 1.965(6) . . ?
C201 H2011b 2.086(6) . . ?
C201 H2011c 2.088(6) . . ?
C201 H2021b 2.655(6) . . ?
C2011 C202 2.619(10) . . ?
C2011 C205 2.618(10) . . ?
C202 C2031 2.595(10) . . ?
C202 C204 2.293(9) . . ?
C202 C205 2.336(9) . . ?
C202 H2021a 2.232(6) . . ?
C202 H2021b 2.006(6) . . ?
C202 H2021c 2.007(6) . . ?
C2021 C203 2.602(10) . . ?
C203 C2041 2.614(10) . . ?
C203 C205 2.307(9) . . ?
C203 H2031a 2.202(6) . . ?
C203 H2031b 2.056(6) . . ?
C203 H2031c 2.051(6) . . ?
C2031 C204 2.589(10) . . ?
C204 C2051 2.581(9) . . ?
C204 H2041a 2.157(6) . . ?
C204 H2041b 2.065(6) . . ?
C204 H2041c 2.065(6) . . ?
C2041 C205 2.599(9) . . ?
C205 H2051a 2.306(6) . . ?
C205 H2051b 2.013(6) . . ?
C205 H2051c 2.017(6) . . ?
H112 H113 2.3392(6) . . ?
H113 H114 2.3213(5) . . ?
H114 H115 2.3430(6) . . ?
H115 H116 2.3661(6) . . ?
H116 H12 2.1800(7) . . ?
H116 H1031a 2.2870(5) . . ?
H12 H1031c 2.3408(5) . . ?
H142 H143 2.3669(7) . . ?
H143 H144 2.3492(6) . . ?
H144 H145 2.3236(5) . . ?
H145 H146 2.3700(7) . . ?
H162 H163 2.3749(5) . . ?
H163 H164 2.3488(7) . . ?
H164 H165 2.2898(8) . . ?
H165 H166 2.3683(5) . . ?
H1113 H1114 2.3263(8) . . ?
H1114 H1115 2.3253(5) . . ?
H1115 H1116 2.3508(5) . . ?
H1116 H1021a 2.3120(6) . . ?
H1122 H1123 2.3631(5) . . ?
H1122 H1132 2.0477(6) . . ?
H1123 H1124 2.3495(6) . . ?
H1123 H1021a 2.2390(5) . '1 455' ?
H1124 H1125 2.3588(7) . . ?
H1125 H1126 2.3565(6) . . ?
H1125 H1126 2.3844(5) . '3 756' ?
H1132 H1133 2.3819(7) . . ?
H1133 H1134 2.3486(7) . . ?
H1134 H1135 2.3378(7) . . ?
H1135 H1136 2.3566(7) . . ?
H1136 H1011b 2.3550(5) . . ?
H1011a H1011b 1.7093(5) . . ?
H1011a H1011c 1.7093(4) . . ?
H1011a H1021a 2.0588(7) . . ?
H1011b H1011c 1.5513(4) . . ?
H1021a H1021b 1.4988(3) . . ?
H1021a H1021c 1.4986(5) . . ?
H1021b H1021c 1.5512(4) . . ?
H1031a H1031b 1.5864(4) . . ?
H1031a H1031c 1.5866(5) . . ?
H1031b H1031c 1.5511(4) . . ?
H1041a H1041b 1.6200(4) . . ?
H1041a H1041c 1.6201(4) . . ?
H1041b H1041c 1.5511(5) . . ?
H1041b H1051c 2.2771(6) . . ?
H1051a H1051b 1.5830(4) . . ?
H1051a H1051c 1.5830(5) . . ?
H1051b H1051c 1.5514(3) . . ?
H212 H213 2.3718(6) . . ?
H213 H214 2.3018(5) . . ?
H214 H215 2.3423(6) . . ?
H215 H216 2.3759(6) . . ?
H216 H22 2.2696(6) . . ?
H216 H2031a 2.3702(5) . . ?
H22 H2031b 2.2553(5) . . ?
H242 H243 2.3920(7) . . ?
H243 H244 2.3635(5) . . ?
H244 H245 2.2990(5) . . ?
H245 H246 2.3835(7) . . ?
H262 H263 2.3742(6) . . ?
H263 H264 2.3621(6) . . ?
H264 H265 2.2733(9) . . ?
H265 H266 2.3589(6) . . ?
H2112 H2113 2.3634(5) . . ?
H2112 H2136 2.3997(5) . . ?
H2113 H2114 2.3166(7) . . ?
H2114 H2115 2.3416(5) . . ?
H2115 H2116 2.3979(5) . . ?
H2116 H2021c 2.3225(5) . . ?
H2122 H2123 2.3651(5) . . ?
H2122 H2132 2.0838(6) . . ?
H2123 H2124 2.3372(6) . . ?
H2124 H2125 2.3283(7) . . ?
H2125 H2126 2.3626(5) . . ?
H2132 H2133 2.3631(7) . . ?
H2134 H2135 2.3301(6) . . ?
H2135 H2136 2.3639(7) . . ?
H2011a H2011b 1.6140(4) . . ?
H2011a H2011c 1.6144(4) . . ?
H2011b H2011c 1.5515(4) . . ?
H2021a H2021b 1.5183(5) . . ?
H2021a H2021c 1.5184(3) . . ?
H2021b H2021c 1.5514(4) . . ?
H2031a H2031b 1.5803(5) . . ?
H2031a H2031c 1.5804(4) . . ?
H2031b H2031c 1.5515(4) . . ?
H2041a H2041b 1.6734(5) . . ?
H2041a H2041c 1.6735(5) . . ?
H2041a H2051c 2.3279(6) . . ?
H2041b H2041c 1.5513(4) . . ?
H2051a H2051b 1.6931(4) . . ?
H2051a H2051c 1.6929(3) . . ?
H2051b H2051c 1.5511(5) . . ?

loop_
_geom_hbond_atom_site_label_D
_geom_hbond_atom_site_label_H
_geom_hbond_atom_site_label_A
_geom_hbond_site_symmetry_D
_geom_hbond_site_symmetry_H
_geom_hbond_site_symmetry_A
_geom_hbond_distance_DH
_geom_hbond_distance_HA
_geom_hbond_distance_DA
_geom_hbond_angle_DHA
_geom_hbond_publ_flag
? ? ? ? ? ? ? ? ? ? ?

loop_
_geom_torsion_atom_site_label_1
_geom_torsion_atom_site_label_2
_geom_torsion_atom_site_label_3
_geom_torsion_atom_site_label_4
_geom_torsion_site_symmetry_1
_geom_torsion_site_symmetry_2
_geom_torsion_site_symmetry_3
_geom_torsion_site_symmetry_4
_geom_torsion
_geom_torsion_publ_flag
? ? ? ? ? ? ? ? ? ?
